data_4029205
loop_
_publ_author_name
'Inubushi, Hikaru'
'Hattori, Yohei'
'Yamanoi, Yoshinori'
'Nishihara, Hiroshi'

_publ_section_title
;
 Structures and Optical Properties of Tris(trimethylsilyl)silylated
 Oligothiophene Derivatives.
;
_journal_issue 7
_journal_name_full 'The Journal of organic chemistry'
_journal_page_first 2974
_journal_page_last 2979
_journal_paper_doi 10.1021/jo500029f
_journal_volume 79
_journal_year 2014
_chemical_formula_moiety 'C26 H56 S3 Si8'
_chemical_formula_sum 'C26 H56 S3 Si8'
_chemical_formula_weight 689.59
_space_group_IT_number 2
_symmetry_cell_setting triclinic
_symmetry_Int_Tables_number 2
_symmetry_space_group_name_Hall '-P 1'
_symmetry_space_group_name_H-M 'P -1'
_atom_sites_solution_hydrogens geom
_atom_sites_solution_primary direct
_atom_sites_solution_secondary difmap
_cell_angle_alpha 105.6911(15)
_cell_angle_beta 101.137(3)
_cell_angle_gamma 97.772(2)
_cell_formula_units_Z 2
_cell_length_a 8.8266(15)
_cell_length_b 15.669(3)
_cell_length_c 16.195(3)
_cell_measurement_reflns_used 6219
_cell_measurement_temperature 127
_cell_measurement_theta_max 27.48
_cell_measurement_theta_min 3.02
_cell_volume 2073.7(7)
_computing_cell_refinement CrystalClear
_computing_data_collection 'CrystalClear (Rigaku/MSC Inc., 2006)'
_computing_data_reduction CrystalClear
_computing_molecular_graphics 'CrystalStructure 4.0'
_computing_publication_material 'CrystalStructure 4.0 (Rigaku, 2010)'
_computing_structure_refinement 'SHELXL97 (Sheldrick, 2008)'
_computing_structure_solution 'SIR92 (Altomare, et al., 1994)'
_diffrn_ambient_temperature 127
_diffrn_detector_area_resol_mean 7.111
_diffrn_measured_fraction_theta_full 0.941
_diffrn_measured_fraction_theta_max 0.941
_diffrn_measurement_device_type 'Rigaku Saturn724'
_diffrn_measurement_method \w
_diffrn_radiation_type 'Mo K\a'
_diffrn_radiation_wavelength 0.71070
_diffrn_reflns_av_R_equivalents 0.0166
_diffrn_reflns_limit_h_max 10
_diffrn_reflns_limit_h_min -11
_diffrn_reflns_limit_k_max 19
_diffrn_reflns_limit_k_min -19
_diffrn_reflns_limit_l_max 20
_diffrn_reflns_limit_l_min -17
_diffrn_reflns_number 15170
_diffrn_reflns_theta_full 27.00
_diffrn_reflns_theta_max 27.00
_diffrn_standards_number 0
_exptl_absorpt_coefficient_mu 0.425
_exptl_absorpt_correction_T_max 0.919
_exptl_absorpt_correction_T_min 0.822
_exptl_absorpt_correction_type numerical
_exptl_absorpt_process_details 'NUMABS (Rigaku, 1999)'
_exptl_crystal_colour colorless
_exptl_crystal_density_diffrn 1.104
_exptl_crystal_density_method 'not measured'
_exptl_crystal_description block
_exptl_crystal_F_000 744.00
_exptl_crystal_size_max 0.500
_exptl_crystal_size_mid 0.450
_exptl_crystal_size_min 0.200
_refine_diff_density_max 0.380
_refine_diff_density_min -0.300
_refine_ls_extinction_method none
_refine_ls_goodness_of_fit_ref 1.046
_refine_ls_hydrogen_treatment constr
_refine_ls_number_parameters 334
_refine_ls_number_reflns 8524
_refine_ls_number_restraints 0
_refine_ls_R_factor_gt 0.0312
_refine_ls_shift/su_max 0.001
_refine_ls_structure_factor_coef Fsqd
_refine_ls_weighting_details 'w = 1/[\s^2^(Fo^2^)+(0.0523P)^2^+0.3596P] where P=(Fo^2^+2Fc^2^)/3'
_refine_ls_weighting_scheme calc
_refine_ls_wR_factor_ref 0.0865
_reflns_number_gt 7548
_reflns_number_total 8524
_reflns_threshold_expression F^2^>2.0\s(F^2^)
_cod_data_source_file jo500029f_si_006.cif
_cod_data_source_block Si-F3-20130712
_cod_depositor_comments
;Adding full bibliography for
 ./tmp-cod-update-bibliographies-12971/cifs/4029205.cif.
;
_cod_original_cell_volume 2073.6(7)
_cod_database_code 4029205

loop_
_symmetry_equiv_pos_site_id
_symmetry_equiv_pos_as_xyz
1 +X,+Y,+Z
2 -X,-Y,-Z

loop_
_atom_site_label
_atom_site_type_symbol
_atom_site_fract_x
_atom_site_fract_y
_atom_site_fract_z
_atom_site_U_iso_or_equiv
_atom_site_adp_type
_atom_site_occupancy
_atom_site_symmetry_multiplicity
_atom_site_calc_flag
_atom_site_refinement_flags
S1 S 0.74017(4) 0.29504(2) 0.20522(2) 0.02171(8) Uani 1.0 2 d .
S2 S 0.76927(5) 0.50277(3) 0.43581(2) 0.02873(9) Uani 1.0 2 d .
S3 S 0.51184(4) 0.49188(2) 0.18721(2) 0.02360(9) Uani 1.0 2 d .
Si1 Si 0.97105(4) 0.17375(3) 0.26937(2) 0.02054(9) Uani 1.0 2 d .
Si2 Si 0.22818(5) 0.23370(3) 0.26351(3) 0.02827(10) Uani 1.0 2 d .
Si3 Si -0.02063(5) 0.12152(3) 0.39291(3) 0.02668(10) Uani 1.0 2 d .
Si4 Si -0.16970(5) 0.05843(3) 0.13959(3) 0.02907(10) Uani 1.0 2 d .
Si5 Si 0.34800(4) 0.66173(2) 0.22448(2) 0.02016(9) Uani 1.0 2 d .
Si6 Si 1.12149(5) 0.60999(3) 0.26668(3) 0.02776(10) Uani 1.0 2 d .
Si7 Si 1.30347(5) 0.63984(3) 0.07110(3) 0.02852(10) Uani 1.0 2 d .
Si8 Si 1.46237(5) 0.81438(3) 0.29784(3) 0.02715(10) Uani 1.0 2 d .
C1 C 0.86515(16) 0.27162(9) 0.29041(9) 0.0213(3) Uani 1.0 2 d .
C2 C 0.88038(17) 0.33670(10) 0.36958(9) 0.0253(3) Uani 1.0 2 d .
C3 C 0.79320(17) 0.40473(9) 0.36121(9) 0.0225(3) Uani 1.0 2 d .
C4 C 0.71122(16) 0.39226(9) 0.27552(9) 0.0203(3) Uani 1.0 2 d .
C5 C 0.63042(16) 0.46370(9) 0.26898(9) 0.0201(3) Uani 1.0 2 d .
C6 C 0.65112(16) 0.52864(9) 0.34998(9) 0.0216(3) Uani 1.0 2 d .
C7 C 0.57039(17) 0.60020(9) 0.34517(9) 0.0236(3) Uani 1.0 2 d .
C8 C 0.48836(16) 0.59065(9) 0.26101(9) 0.0209(3) Uani 1.0 2 d .
C9 C 0.2300(3) 0.24758(14) 0.15256(13) 0.0489(5) Uani 1.0 2 d .
C10 C 0.3660(3) 0.15792(15) 0.28728(17) 0.0544(6) Uani 1.0 2 d .
C11 C 0.3000(3) 0.34636(13) 0.35031(13) 0.0470(5) Uani 1.0 2 d .
C12 C 0.0621(3) 0.01584(12) 0.37872(13) 0.0401(4) Uani 1.0 2 d .
C13 C -0.2245(3) 0.10031(13) 0.41001(13) 0.0427(5) Uani 1.0 2 d .
C14 C 0.1101(3) 0.20689(14) 0.49570(12) 0.0531(6) Uani 1.0 2 d .
C15 C -0.3718(3) 0.01550(15) 0.14715(14) 0.0557(6) Uani 1.0 2 d .
C16 C -0.0627(4) -0.03719(18) 0.12453(17) 0.0870(10) Uani 1.0 2 d .
C17 C -0.1943(3) 0.09904(16) 0.03998(12) 0.0598(7) Uani 1.0 2 d .
C18 C 1.0571(3) 0.48701(12) 0.20470(14) 0.0459(5) Uani 1.0 2 d .
C19 C 0.9586(3) 0.67110(15) 0.24352(16) 0.0520(5) Uani 1.0 2 d .
C20 C 1.1733(3) 0.62178(15) 0.38757(12) 0.0493(5) Uani 1.0 2 d .
C21 C 1.2597(3) 0.51713(12) 0.00466(11) 0.0412(4) Uani 1.0 2 d .
C22 C 1.1293(3) 0.68991(13) 0.03737(12) 0.0424(4) Uani 1.0 2 d .
C23 C 1.4792(3) 0.69792(14) 0.04402(12) 0.0473(5) Uani 1.0 2 d .
C24 C 1.3477(3) 0.88761(11) 0.24731(15) 0.0438(5) Uani 1.0 2 d .
C25 C 1.67042(19) 0.83476(11) 0.28706(12) 0.0362(4) Uani 1.0 2 d .
C26 C 1.4631(3) 0.84741(13) 0.41777(13) 0.0520(5) Uani 1.0 2 d .
H2 H 0.9428 0.3361 0.4242 0.0303 Uiso 1.0 2 calc R
H7 H 0.5728 0.6496 0.3950 0.0283 Uiso 1.0 2 calc R
H9A H 0.1972 0.1883 0.1074 0.0587 Uiso 1.0 2 calc R
H9B H 0.3367 0.2750 0.1527 0.0587 Uiso 1.0 2 calc R
H9C H 0.1571 0.2867 0.1394 0.0587 Uiso 1.0 2 calc R
H10A H 0.4728 0.1850 0.2874 0.0653 Uiso 1.0 2 calc R
H10B H 0.3323 0.0989 0.2417 0.0653 Uiso 1.0 2 calc R
H10C H 0.3651 0.1501 0.3452 0.0653 Uiso 1.0 2 calc R
H11A H 0.2315 0.3879 0.3381 0.0564 Uiso 1.0 2 calc R
H11B H 0.4080 0.3709 0.3499 0.0564 Uiso 1.0 2 calc R
H11C H 0.2983 0.3392 0.4084 0.0564 Uiso 1.0 2 calc R
H12A H -0.0045 -0.0319 0.3269 0.0481 Uiso 1.0 2 calc R
H12B H 0.0650 -0.0038 0.4315 0.0481 Uiso 1.0 2 calc R
H12C H 0.1691 0.0279 0.3704 0.0481 Uiso 1.0 2 calc R
H13A H -0.2215 0.0804 0.4626 0.0513 Uiso 1.0 2 calc R
H13B H -0.2928 0.0532 0.3583 0.0513 Uiso 1.0 2 calc R
H13C H -0.2660 0.1562 0.4181 0.0513 Uiso 1.0 2 calc R
H14A H 0.1112 0.1832 0.5459 0.0637 Uiso 1.0 2 calc R
H14B H 0.0699 0.2632 0.5071 0.0637 Uiso 1.0 2 calc R
H14C H 0.2174 0.2188 0.4877 0.0637 Uiso 1.0 2 calc R
H15A H -0.4252 -0.0342 0.0935 0.0668 Uiso 1.0 2 calc R
H15B H -0.4311 0.0645 0.1533 0.0668 Uiso 1.0 2 calc R
H15C H -0.3656 -0.0064 0.1987 0.0668 Uiso 1.0 2 calc R
H16A H -0.1188 -0.0856 0.0704 0.1044 Uiso 1.0 2 calc R
H16B H -0.0571 -0.0604 0.1753 0.1044 Uiso 1.0 2 calc R
H16C H 0.0442 -0.0159 0.1201 0.1044 Uiso 1.0 2 calc R
H17A H -0.2552 0.1473 0.0476 0.0718 Uiso 1.0 2 calc R
H17B H -0.2502 0.0487 -0.0126 0.0718 Uiso 1.0 2 calc R
H17C H -0.0905 0.1224 0.0328 0.0718 Uiso 1.0 2 calc R
H18A H 0.9651 0.4618 0.2223 0.0551 Uiso 1.0 2 calc R
H18B H 1.1431 0.4556 0.2181 0.0551 Uiso 1.0 2 calc R
H18C H 1.0293 0.4790 0.1411 0.0551 Uiso 1.0 2 calc R
H19A H 0.8676 0.6465 0.2623 0.0624 Uiso 1.0 2 calc R
H19B H 0.9285 0.6632 0.1800 0.0624 Uiso 1.0 2 calc R
H19C H 0.9942 0.7356 0.2761 0.0624 Uiso 1.0 2 calc R
H20A H 1.2583 0.5894 0.4000 0.0591 Uiso 1.0 2 calc R
H20B H 1.0805 0.5962 0.4043 0.0591 Uiso 1.0 2 calc R
H20C H 1.2081 0.6859 0.4217 0.0591 Uiso 1.0 2 calc R
H21A H 1.3510 0.4902 0.0200 0.0495 Uiso 1.0 2 calc R
H21B H 1.2374 0.5116 -0.0585 0.0495 Uiso 1.0 2 calc R
H21C H 1.1680 0.4855 0.0177 0.0495 Uiso 1.0 2 calc R
H22A H 1.1079 0.6812 -0.0263 0.0508 Uiso 1.0 2 calc R
H22B H 1.1519 0.7547 0.0694 0.0508 Uiso 1.0 2 calc R
H22C H 1.0371 0.6600 0.0514 0.0508 Uiso 1.0 2 calc R
H23A H 1.5015 0.7627 0.0763 0.0568 Uiso 1.0 2 calc R
H23B H 1.4572 0.6895 -0.0197 0.0568 Uiso 1.0 2 calc R
H23C H 1.5708 0.6719 0.0613 0.0568 Uiso 1.0 2 calc R
H24A H 1.3988 0.9512 0.2760 0.0526 Uiso 1.0 2 calc R
H24B H 1.2402 0.8782 0.2555 0.0526 Uiso 1.0 2 calc R
H24C H 1.3441 0.8717 0.1840 0.0526 Uiso 1.0 2 calc R
H25A H 1.7305 0.7982 0.3161 0.0434 Uiso 1.0 2 calc R
H25B H 1.7183 0.8990 0.3151 0.0434 Uiso 1.0 2 calc R
H25C H 1.6715 0.8178 0.2244 0.0434 Uiso 1.0 2 calc R
H26A H 1.3545 0.8388 0.4242 0.0623 Uiso 1.0 2 calc R
H26B H 1.5144 0.9111 0.4458 0.0623 Uiso 1.0 2 calc R
H26C H 1.5209 0.8096 0.4462 0.0623 Uiso 1.0 2 calc R

loop_
_atom_site_aniso_label
_atom_site_aniso_U_11
_atom_site_aniso_U_22
_atom_site_aniso_U_33
_atom_site_aniso_U_12
_atom_site_aniso_U_13
_atom_site_aniso_U_23
S1 0.02448(18) 0.02126(17) 0.01977(16) 0.00838(13) 0.00444(13) 0.00563(13)
S2 0.0353(2) 0.02835(19) 0.01994(17) 0.01522(16) 0.00128(15) 0.00255(14)
S3 0.02871(19) 0.02360(17) 0.02065(16) 0.01185(14) 0.00528(14) 0.00750(13)
Si1 0.02067(19) 0.02030(18) 0.02215(18) 0.00704(14) 0.00617(15) 0.00678(14)
Si2 0.0240(2) 0.0259(2) 0.0378(3) 0.00676(16) 0.01244(17) 0.00999(18)
Si3 0.0327(3) 0.0270(2) 0.0246(2) 0.01240(17) 0.00797(17) 0.01107(16)
Si4 0.0314(3) 0.0293(3) 0.0240(2) 0.00685(17) 0.00788(17) 0.00260(16)
Si5 0.02078(19) 0.01915(18) 0.02466(19) 0.00661(14) 0.00825(15) 0.01017(15)
Si6 0.0233(2) 0.0312(3) 0.0347(3) 0.00674(17) 0.01318(17) 0.01456(18)
Si7 0.0315(3) 0.0320(3) 0.0251(2) 0.00726(17) 0.00745(17) 0.01285(17)
Si8 0.0280(2) 0.01931(19) 0.0364(3) 0.00698(16) 0.01261(18) 0.00773(16)
C1 0.0199(7) 0.0228(7) 0.0234(7) 0.0071(6) 0.0053(6) 0.0092(6)
C2 0.0271(8) 0.0280(8) 0.0219(7) 0.0119(6) 0.0033(6) 0.0080(6)
C3 0.0236(7) 0.0231(7) 0.0209(7) 0.0070(6) 0.0053(6) 0.0056(6)
C4 0.0205(7) 0.0209(7) 0.0212(7) 0.0053(6) 0.0063(6) 0.0076(5)
C5 0.0203(7) 0.0208(7) 0.0209(7) 0.0050(5) 0.0062(5) 0.0081(6)
C6 0.0212(7) 0.0221(7) 0.0214(7) 0.0052(6) 0.0039(6) 0.0066(6)
C7 0.0253(7) 0.0205(7) 0.0247(7) 0.0065(6) 0.0065(6) 0.0053(6)
C8 0.0201(7) 0.0182(6) 0.0261(7) 0.0052(5) 0.0085(6) 0.0066(6)
C9 0.0498(11) 0.0518(12) 0.0472(11) -0.0024(9) 0.0230(9) 0.0166(9)
C10 0.0348(10) 0.0549(13) 0.0891(17) 0.0220(9) 0.0258(11) 0.0335(12)
C11 0.0380(10) 0.0385(10) 0.0543(12) -0.0055(8) 0.0128(9) 0.0027(9)
C12 0.0436(10) 0.0382(10) 0.0517(11) 0.0195(8) 0.0190(9) 0.0244(9)
C13 0.0489(11) 0.0495(11) 0.0490(11) 0.0232(9) 0.0305(9) 0.0268(9)
C14 0.0723(15) 0.0481(11) 0.0305(9) 0.0201(11) -0.0093(9) 0.0095(8)
C15 0.0463(12) 0.0597(13) 0.0449(11) -0.0170(10) 0.0092(9) 0.0044(10)
C16 0.095(2) 0.0756(17) 0.0622(15) 0.0583(16) -0.0090(14) -0.0255(13)
C17 0.0738(15) 0.0682(15) 0.0253(9) -0.0134(12) 0.0073(9) 0.0111(9)
C18 0.0378(10) 0.0368(10) 0.0614(12) -0.0051(8) 0.0175(9) 0.0145(9)
C19 0.0330(10) 0.0633(13) 0.0751(15) 0.0236(10) 0.0275(10) 0.0292(12)
C20 0.0497(11) 0.0655(13) 0.0398(10) 0.0042(10) 0.0213(9) 0.0238(10)
C21 0.0514(11) 0.0404(10) 0.0294(9) 0.0126(9) 0.0061(8) 0.0075(8)
C22 0.0452(11) 0.0450(10) 0.0379(10) 0.0147(9) 0.0015(8) 0.0177(8)
C23 0.0490(11) 0.0590(12) 0.0377(10) 0.0011(9) 0.0204(9) 0.0187(9)
C24 0.0372(10) 0.0260(9) 0.0743(14) 0.0136(7) 0.0154(9) 0.0201(9)
C25 0.0279(8) 0.0306(9) 0.0481(10) 0.0033(7) 0.0091(8) 0.0099(8)
C26 0.0693(14) 0.0387(11) 0.0443(11) 0.0092(10) 0.0262(10) -0.0011(9)

loop_
_atom_type_symbol
_atom_type_description
_atom_type_scat_dispersion_real
_atom_type_scat_dispersion_imag
_atom_type_scat_source
C C 0.0033 0.0016
;
International Tables for Crystallography
(1992, Vol. C, Tables 4.2.6.8 and 6.1.1.4)
;
H H 0.0000 0.0000
;
International Tables for Crystallography
(1992, Vol. C, Table 6.1.1.4)
;
S S 0.1246 0.1234
;
International Tables for Crystallography
(1992, Vol. C, Tables 4.2.6.8 and 6.1.1.4)
;
Si Si 0.0817 0.0704
;
International Tables for Crystallography
(1992, Vol. C, Tables 4.2.6.8 and 6.1.1.4)
;

loop_
_geom_angle_atom_site_label_1
_geom_angle_atom_site_label_2
_geom_angle_atom_site_label_3
_geom_angle
_geom_angle_publ_flag
_geom_angle_site_symmetry_1
_geom_angle_site_symmetry_3
C1 S1 C4 92.67(7) yes . .
C3 S2 C6 90.44(7) yes . .
C5 S3 C8 92.85(7) yes . .
Si2 Si1 Si3 110.59(3) yes 1_655 1_655
Si2 Si1 Si4 113.45(3) yes 1_655 1_655
Si2 Si1 C1 106.63(5) yes 1_655 .
Si3 Si1 Si4 110.22(3) yes 1_655 1_655
Si3 Si1 C1 105.13(6) yes 1_655 .
Si4 Si1 C1 110.45(5) yes 1_655 .
Si1 Si2 C9 111.09(7) yes 1_455 .
Si1 Si2 C10 110.43(8) yes 1_455 .
Si1 Si2 C11 108.78(7) yes 1_455 .
C9 Si2 C10 109.07(12) yes . .
C9 Si2 C11 109.40(10) yes . .
C10 Si2 C11 108.00(9) yes . .
Si1 Si3 C12 111.47(8) yes 1_455 .
Si1 Si3 C13 108.97(8) yes 1_455 .
Si1 Si3 C14 111.39(8) yes 1_455 .
C12 Si3 C13 110.23(10) yes . .
C12 Si3 C14 106.21(10) yes . .
C13 Si3 C14 108.51(10) yes . .
Si1 Si4 C15 111.54(7) yes 1_455 .
Si1 Si4 C16 108.31(8) yes 1_455 .
Si1 Si4 C17 112.11(7) yes 1_455 .
C15 Si4 C16 108.24(12) yes . .
C15 Si4 C17 106.16(11) yes . .
C16 Si4 C17 110.42(13) yes . .
Si6 Si5 Si7 112.93(2) yes 1_455 1_455
Si6 Si5 Si8 114.06(3) yes 1_455 1_455
Si6 Si5 C8 102.16(6) yes 1_455 .
Si7 Si5 Si8 107.92(3) yes 1_455 1_455
Si7 Si5 C8 111.44(5) yes 1_455 .
Si8 Si5 C8 108.19(4) yes 1_455 .
Si5 Si6 C18 106.62(8) yes 1_655 .
Si5 Si6 C19 113.24(9) yes 1_655 .
Si5 Si6 C20 109.46(7) yes 1_655 .
C18 Si6 C19 110.30(9) yes . .
C18 Si6 C20 107.88(11) yes . .
C19 Si6 C20 109.19(11) yes . .
Si5 Si7 C21 112.65(7) yes 1_655 .
Si5 Si7 C22 107.91(7) yes 1_655 .
Si5 Si7 C23 110.75(6) yes 1_655 .
C21 Si7 C22 108.26(8) yes . .
C21 Si7 C23 108.18(10) yes . .
C22 Si7 C23 109.01(10) yes . .
Si5 Si8 C24 109.59(6) yes 1_655 .
Si5 Si8 C25 108.55(6) yes 1_655 .
Si5 Si8 C26 112.50(7) yes 1_655 .
C24 Si8 C25 110.19(10) yes . .
C24 Si8 C26 107.27(11) yes . .
C25 Si8 C26 108.73(9) yes . .
S1 C1 Si1 122.25(8) yes . .
S1 C1 C2 110.35(12) yes . .
Si1 C1 C2 127.26(12) yes . .
C1 C2 C3 112.91(13) yes . .
S2 C3 C2 133.72(11) yes . .
S2 C3 C4 112.56(12) yes . .
C2 C3 C4 113.72(12) yes . .
S1 C4 C3 110.34(12) yes . .
S1 C4 C5 137.43(11) yes . .
C3 C4 C5 112.19(12) yes . .
S3 C5 C4 137.16(10) yes . .
S3 C5 C6 110.29(12) yes . .
C4 C5 C6 112.55(13) yes . .
S2 C6 C5 112.24(12) yes . .
S2 C6 C7 134.22(10) yes . .
C5 C6 C7 113.53(13) yes . .
C6 C7 C8 113.02(12) yes . .
S3 C8 Si5 121.29(8) yes . .
S3 C8 C7 110.31(12) yes . .
Si5 C8 C7 128.04(11) yes . .
C1 C2 H2 123.540 no . .
C3 C2 H2 123.549 no . .
C6 C7 H7 123.489 no . .
C8 C7 H7 123.492 no . .
Si2 C9 H9A 109.476 no . .
Si2 C9 H9B 109.473 no . .
Si2 C9 H9C 109.469 no . .
H9A C9 H9B 109.472 no . .
H9A C9 H9C 109.472 no . .
H9B C9 H9C 109.465 no . .
Si2 C10 H10A 109.467 no . .
Si2 C10 H10B 109.472 no . .
Si2 C10 H10C 109.474 no . .
H10A C10 H10B 109.473 no . .
H10A C10 H10C 109.468 no . .
H10B C10 H10C 109.473 no . .
Si2 C11 H11A 109.466 no . .
Si2 C11 H11B 109.468 no . .
Si2 C11 H11C 109.466 no . .
H11A C11 H11B 109.470 no . .
H11A C11 H11C 109.480 no . .
H11B C11 H11C 109.477 no . .
Si3 C12 H12A 109.476 no . .
Si3 C12 H12B 109.463 no . .
Si3 C12 H12C 109.472 no . .
H12A C12 H12B 109.464 no . .
H12A C12 H12C 109.479 no . .
H12B C12 H12C 109.474 no . .
Si3 C13 H13A 109.473 no . .
Si3 C13 H13B 109.471 no . .
Si3 C13 H13C 109.472 no . .
H13A C13 H13B 109.472 no . .
H13A C13 H13C 109.472 no . .
H13B C13 H13C 109.467 no . .
Si3 C14 H14A 109.466 no . .
Si3 C14 H14B 109.471 no . .
Si3 C14 H14C 109.467 no . .
H14A C14 H14B 109.472 no . .
H14A C14 H14C 109.475 no . .
H14B C14 H14C 109.476 no . .
Si4 C15 H15A 109.472 no . .
Si4 C15 H15B 109.472 no . .
Si4 C15 H15C 109.470 no . .
H15A C15 H15B 109.466 no . .
H15A C15 H15C 109.469 no . .
H15B C15 H15C 109.477 no . .
Si4 C16 H16A 109.474 no . .
Si4 C16 H16B 109.470 no . .
Si4 C16 H16C 109.478 no . .
H16A C16 H16B 109.463 no . .
H16A C16 H16C 109.474 no . .
H16B C16 H16C 109.468 no . .
Si4 C17 H17A 109.464 no . .
Si4 C17 H17B 109.472 no . .
Si4 C17 H17C 109.472 no . .
H17A C17 H17B 109.470 no . .
H17A C17 H17C 109.479 no . .
H17B C17 H17C 109.470 no . .
Si6 C18 H18A 109.471 no . .
Si6 C18 H18B 109.472 no . .
Si6 C18 H18C 109.472 no . .
H18A C18 H18B 109.471 no . .
H18A C18 H18C 109.467 no . .
H18B C18 H18C 109.474 no . .
Si6 C19 H19A 109.471 no . .
Si6 C19 H19B 109.471 no . .
Si6 C19 H19C 109.471 no . .
H19A C19 H19B 109.471 no . .
H19A C19 H19C 109.469 no . .
H19B C19 H19C 109.475 no . .
Si6 C20 H20A 109.471 no . .
Si6 C20 H20B 109.471 no . .
Si6 C20 H20C 109.468 no . .
H20A C20 H20B 109.472 no . .
H20A C20 H20C 109.471 no . .
H20B C20 H20C 109.474 no . .
Si7 C21 H21A 109.476 no . .
Si7 C21 H21B 109.473 no . .
Si7 C21 H21C 109.470 no . .
H21A C21 H21B 109.468 no . .
H21A C21 H21C 109.475 no . .
H21B C21 H21C 109.464 no . .
Si7 C22 H22A 109.471 no . .
Si7 C22 H22B 109.467 no . .
Si7 C22 H22C 109.475 no . .
H22A C22 H22B 109.471 no . .
H22A C22 H22C 109.473 no . .
H22B C22 H22C 109.470 no . .
Si7 C23 H23A 109.469 no . .
Si7 C23 H23B 109.470 no . .
Si7 C23 H23C 109.476 no . .
H23A C23 H23B 109.473 no . .
H23A C23 H23C 109.468 no . .
H23B C23 H23C 109.471 no . .
Si8 C24 H24A 109.470 no . .
Si8 C24 H24B 109.474 no . .
Si8 C24 H24C 109.468 no . .
H24A C24 H24B 109.476 no . .
H24A C24 H24C 109.470 no . .
H24B C24 H24C 109.470 no . .
Si8 C25 H25A 109.465 no . .
Si8 C25 H25B 109.473 no . .
Si8 C25 H25C 109.470 no . .
H25A C25 H25B 109.464 no . .
H25A C25 H25C 109.472 no . .
H25B C25 H25C 109.482 no . .
Si8 C26 H26A 109.471 no . .
Si8 C26 H26B 109.471 no . .
Si8 C26 H26C 109.473 no . .
H26A C26 H26B 109.468 no . .
H26A C26 H26C 109.475 no . .
H26B C26 H26C 109.470 no . .

loop_
_geom_bond_atom_site_label_1
_geom_bond_atom_site_label_2
_geom_bond_distance
_geom_bond_publ_flag
_geom_bond_site_symmetry_2
S1 C1 1.7465(16) yes .
S1 C4 1.7209(14) yes .
S2 C3 1.7454(15) yes .
S2 C6 1.7444(16) yes .
S3 C5 1.7175(16) yes .
S3 C8 1.7460(14) yes .
Si1 Si2 2.3658(7) yes 1_655
Si1 Si3 2.3501(8) yes 1_655
Si1 Si4 2.3571(6) yes 1_655
Si1 C1 1.8893(16) yes .
Si2 C9 1.870(3) yes .
Si2 C10 1.869(3) yes .
Si2 C11 1.8721(18) yes .
Si3 C12 1.875(2) yes .
Si3 C13 1.873(3) yes .
Si3 C14 1.8783(17) yes .
Si4 C15 1.858(3) yes .
Si4 C16 1.863(4) yes .
Si4 C17 1.874(3) yes .
Si5 Si6 2.3475(7) yes 1_455
Si5 Si7 2.3596(8) yes 1_455
Si5 Si8 2.3448(6) yes 1_455
Si5 C8 1.8899(16) yes .
Si6 C18 1.8657(18) yes .
Si6 C19 1.866(3) yes .
Si6 C20 1.874(2) yes .
Si7 C21 1.8771(18) yes .
Si7 C22 1.874(3) yes .
Si7 C23 1.877(3) yes .
Si8 C24 1.874(3) yes .
Si8 C25 1.8709(19) yes .
Si8 C26 1.868(3) yes .
C1 C2 1.3751(19) yes .
C2 C3 1.416(3) yes .
C3 C4 1.384(2) yes .
C4 C5 1.423(3) yes .
C5 C6 1.3873(18) yes .
C6 C7 1.419(3) yes .
C7 C8 1.372(2) yes .
C2 H2 0.950 no .
C7 H7 0.950 no .
C9 H9A 0.980 no .
C9 H9B 0.980 no .
C9 H9C 0.980 no .
C10 H10A 0.980 no .
C10 H10B 0.980 no .
C10 H10C 0.980 no .
C11 H11A 0.980 no .
C11 H11B 0.980 no .
C11 H11C 0.980 no .
C12 H12A 0.980 no .
C12 H12B 0.980 no .
C12 H12C 0.980 no .
C13 H13A 0.980 no .
C13 H13B 0.980 no .
C13 H13C 0.980 no .
C14 H14A 0.980 no .
C14 H14B 0.980 no .
C14 H14C 0.980 no .
C15 H15A 0.980 no .
C15 H15B 0.980 no .
C15 H15C 0.980 no .
C16 H16A 0.980 no .
C16 H16B 0.980 no .
C16 H16C 0.980 no .
C17 H17A 0.980 no .
C17 H17B 0.980 no .
C17 H17C 0.980 no .
C18 H18A 0.980 no .
C18 H18B 0.980 no .
C18 H18C 0.980 no .
C19 H19A 0.980 no .
C19 H19B 0.980 no .
C19 H19C 0.980 no .
C20 H20A 0.980 no .
C20 H20B 0.980 no .
C20 H20C 0.980 no .
C21 H21A 0.980 no .
C21 H21B 0.980 no .
C21 H21C 0.980 no .
C22 H22A 0.980 no .
C22 H22B 0.980 no .
C22 H22C 0.980 no .
C23 H23A 0.980 no .
C23 H23B 0.980 no .
C23 H23C 0.980 no .
C24 H24A 0.980 no .
C24 H24B 0.980 no .
C24 H24C 0.980 no .
C25 H25A 0.980 no .
C25 H25B 0.980 no .
C25 H25C 0.980 no .
C26 H26A 0.980 no .
C26 H26B 0.980 no .
C26 H26C 0.980 no .

loop_
_geom_contact_atom_site_label_1
_geom_contact_atom_site_label_2
_geom_contact_distance
_geom_contact_publ_flag
_geom_contact_site_symmetry_2
S3 C21 3.490(2) no 1_455
S1 H2 3.4912 no .
S1 H9B 3.4483 no .
S1 H10A 3.4154 no .
S1 H15B 3.5262 no 1_655
S1 H17A 2.9570 no 1_655
S1 H18A 2.9732 no .
S1 H22A 3.5041 no 2_765
S1 H23B 3.2575 no 2_765
S2 H2 3.1826 no .
S2 H2 3.3042 no 2_766
S2 H7 3.1926 no .
S2 H11B 3.3652 no .
S2 H11C 3.2326 no 2_666
S2 H14B 3.5448 no 2_666
S2 H20A 3.3836 no 2_766
S2 H20B 3.1316 no .
S2 H20B 3.5024 no 2_766
S3 H7 3.4880 no .
S3 H9B 3.3861 no .
S3 H18B 3.3834 no 1_455
S3 H19A 3.4763 no .
S3 H21A 2.7957 no 1_455
S3 H21B 3.3174 no 2_765
S3 H23B 3.4408 no 2_765
Si1 H2 3.1272 no .
Si1 H9C 3.5807 no 1_655
Si1 H10C 3.5619 no 1_655
Si1 H11A 3.5625 no 1_655
Si1 H11C 3.5271 no 1_655
Si1 H12C 3.5992 no 1_655
Si1 H13B 3.5552 no 1_655
Si1 H13C 3.5220 no 1_655
Si1 H15C 3.5748 no 1_655
Si1 H16B 3.5251 no 1_655
Si1 H16C 3.5118 no 1_655
Si3 H2 3.3316 no 1_455
Si5 H7 3.1421 no .
Si5 H18B 3.4466 no 1_455
Si5 H18C 3.4924 no 1_455
Si5 H20A 3.5155 no 1_455
Si5 H20C 3.5858 no 1_455
Si5 H22B 3.5228 no 1_455
Si5 H22C 3.5147 no 1_455
Si5 H23A 3.5813 no 1_455
Si5 H24B 3.5774 no 1_455
Si5 H24C 3.5268 no 1_455
Si5 H25A 3.5450 no 1_455
Si5 H25C 3.4996 no 1_455
Si7 H24C 3.5312 no .
Si8 H7 3.5187 no 1_655
Si8 H23A 3.5542 no .
C1 H10A 3.5304 no .
C1 H11A 3.3248 no 1_655
C1 H13C 3.3570 no 1_655
C1 H18A 3.5094 no .
C2 H11A 3.2665 no 1_655
C2 H13C 3.3004 no 1_655
C2 H14B 3.0909 no 1_655
C2 H18A 3.5930 no .
C2 H20B 3.4589 no 2_766
C3 H11B 3.3307 no .
C3 H18A 3.1939 no .
C3 H20B 3.4703 no .
C4 H2 3.2370 no .
C4 H9B 3.4786 no .
C4 H11B 3.1538 no .
C4 H18A 2.7470 no .
C5 H7 3.2396 no .
C5 H9B 3.4694 no .
C5 H11B 2.9898 no .
C5 H18A 3.1898 no .
C5 H19A 3.3516 no .
C6 H11B 3.0461 no .
C6 H19A 3.2543 no .
C7 H14B 3.5835 no 2_666
C7 H14C 3.3662 no 2_666
C7 H19A 3.2529 no .
C7 H20A 3.0507 no 1_455
C7 H25A 3.4217 no 1_455
C7 H26C 3.3759 no 1_455
C8 H18B 3.2998 no 1_455
C8 H19A 3.3381 no .
C8 H20A 3.3119 no 1_455
C8 H25A 3.4286 no 1_455
C9 H10A 3.2001 no .
C9 H10B 3.1949 no .
C9 H11A 3.2037 no .
C9 H11B 3.2113 no .
C9 H17C 3.1517 no .
C9 H18B 3.3850 no 1_455
C10 H9A 3.1930 no .
C10 H9B 3.2026 no .
C10 H11B 3.1603 no .
C10 H11C 3.1897 no .
C10 H12C 3.2267 no .
C10 H13C 3.5269 no 1_655
C10 H15B 3.2485 no 1_655
C10 H24A 3.2494 no 1_445
C11 H2 3.5809 no 1_455
C11 H9B 3.1868 no .
C11 H9C 3.2280 no .
C11 H10A 3.1625 no .
C11 H10C 3.1864 no .
C11 H14C 3.4811 no .
C11 H18B 3.3033 no 1_455
C12 H10C 3.3950 no .
C12 H12B 3.5120 no 2_556
C12 H13A 3.2242 no .
C12 H13A 3.4832 no 2_556
C12 H13B 3.2353 no .
C12 H14A 3.1297 no .
C12 H14C 3.1553 no .
C12 H16B 3.0954 no .
C12 H24B 3.3024 no 1_445
C12 H25B 3.1455 no 1_345
C13 H12A 3.2344 no .
C13 H12B 3.2256 no .
C13 H12B 3.4843 no 2_556
C13 H14A 3.1950 no .
C13 H14B 3.1937 no .
C13 H15C 3.2793 no .
C13 H25B 3.0361 no 1_345
C13 H26A 3.0872 no 2_666
C14 H2 3.0064 no 1_455
C14 H7 3.2017 no 2_666
C14 H11C 3.2584 no .
C14 H12B 3.1252 no .
C14 H12C 3.1584 no .
C14 H13A 3.1675 no .
C14 H13C 3.2197 no .
C14 H25A 3.1279 no 2_766
C14 H26C 3.2763 no 2_766
C15 H10B 3.5015 no 1_455
C15 H13B 3.2246 no .
C15 H16A 3.1628 no .
C15 H16B 3.1679 no .
C15 H17A 3.1278 no .
C15 H17B 3.1256 no .
C15 H17B 3.4627 no 2_455
C15 H24A 3.4185 no 1_345
C15 H24C 3.3916 no 1_345
C16 H12A 3.1935 no .
C16 H15A 3.1511 no .
C16 H15C 3.1779 no .
C16 H17B 3.2068 no .
C16 H17B 3.5820 no 2_555
C16 H17C 3.2482 no .
C16 H17C 3.1755 no 2_555
C17 H9A 3.3913 no .
C17 H15A 3.1256 no .
C17 H15A 3.4733 no 2_455
C17 H15B 3.1211 no .
C17 H16A 3.1963 no .
C17 H16A 3.5692 no 2_555
C17 H16C 3.2550 no .
C17 H16C 3.1837 no 2_555
C17 H22A 3.5004 no 2_665
C17 H22B 3.2780 no 2_665
C18 H9C 3.3253 no 1_655
C18 H11A 3.2584 no 1_655
C18 H19A 3.2231 no .
C18 H19B 3.2161 no .
C18 H20A 3.1690 no .
C18 H20B 3.1740 no .
C18 H21B 3.1674 no 2_765
C18 H21C 3.3522 no .
C18 H22A 3.2604 no 2_765
C19 H18A 3.2134 no .
C19 H18C 3.2256 no .
C19 H20B 3.1983 no .
C19 H20C 3.2048 no .
C19 H21B 3.4909 no 2_765
C19 H22C 3.2802 no .
C19 H25A 3.1839 no 1_455
C20 H2 3.3292 no 2_766
C20 H7 3.4691 no 1_655
C20 H14B 3.4007 no 2_666
C20 H18A 3.1696 no .
C20 H18B 3.1699 no .
C20 H19A 3.1840 no .
C20 H19C 3.2160 no .
C20 H26A 3.3976 no .
C21 H18C 3.3913 no .
C21 H18C 3.1428 no 2_765
C21 H19B 3.4541 no 2_765
C21 H21A 3.5477 no 2_865
C21 H22A 3.1669 no .
C21 H22C 3.2084 no .
C21 H22C 3.3381 no 2_765
C21 H23B 3.1710 no .
C21 H23C 3.2068 no .
C21 H23C 3.5011 no 2_865
C22 H9C 3.5695 no 2_665
C22 H17A 3.3710 no 2_665
C22 H17C 3.4627 no 2_665
C22 H18C 3.2584 no 2_765
C22 H19B 3.2493 no .
C22 H21B 3.1737 no .
C22 H21C 3.2028 no .
C22 H21C 3.3254 no 2_765
C22 H23A 3.2070 no .
C22 H23B 3.2039 no .
C22 H24C 3.2384 no .
C23 H21A 3.1897 no .
C23 H21A 3.4853 no 2_865
C23 H21B 3.1876 no .
C23 H22A 3.2056 no .
C23 H22B 3.2038 no .
C23 H24C 3.5440 no .
C23 H25C 3.0319 no .
C24 H10B 3.3569 no 1_665
C24 H12C 3.3277 no 1_665
C24 H15C 3.1816 no 1_765
C24 H22B 3.0793 no .
C24 H23A 3.5476 no .
C24 H25B 3.2075 no .
C24 H25C 3.2468 no .
C24 H26A 3.1512 no .
C24 H26B 3.1652 no .
C25 H12A 3.1544 no 1_765
C25 H13B 3.2511 no 1_765
C25 H14A 3.1072 no 2_766
C25 H15C 3.2100 no 1_765
C25 H19A 3.5926 no 1_655
C25 H19C 3.4439 no 1_655
C25 H23A 3.2627 no .
C25 H24A 3.2102 no .
C25 H24C 3.2452 no .
C25 H26B 3.1758 no .
C25 H26C 3.2029 no .
C26 H7 3.3185 no 1_655
C26 H13A 3.2619 no 2_666
C26 H13C 3.4550 no 2_666
C26 H14C 3.3695 no 2_766
C26 H20C 3.1736 no .
C26 H24A 3.1634 no .
C26 H24B 3.1556 no .
C26 H25A 3.1905 no .
C26 H25B 3.1889 no .
H2 H11A 3.2439 no 1_655
H2 H11C 3.1916 no 1_655
H2 H13C 3.1190 no 1_655
H2 H14B 2.2275 no 1_655
H2 H14C 3.4024 no 1_655
H2 H20B 2.7516 no 2_766
H2 H20C 3.1236 no 2_766
H7 H11C 3.1148 no 2_666
H7 H14A 3.3454 no 2_666
H7 H14B 3.1706 no 2_666
H7 H14C 2.6034 no 2_666
H7 H20A 2.8329 no 1_455
H7 H20C 3.4311 no 1_455
H7 H25A 3.2273 no 1_455
H7 H26C 2.5532 no 1_455
H9A H10A 3.4340 no .
H9A H10B 3.0341 no .
H9A H16A 2.7891 no 2_555
H9A H16C 3.3758 no .
H9A H17C 2.5308 no .
H9B H10A 3.0497 no .
H9B H10B 3.4403 no .
H9B H11A 3.4129 no .
H9B H11B 3.0365 no .
H9B H18B 3.5255 no 1_455
H9B H23B 3.1860 no 2_765
H9C H11A 3.0719 no .
H9C H11B 3.4820 no .
H9C H17C 3.0003 no .
H9C H18A 3.5128 no 1_455
H9C H18B 2.6392 no 1_455
H9C H18C 3.3521 no 1_455
H9C H22A 2.8696 no 2_665
H9C H22C 3.5948 no 2_665
H10A H11B 2.9846 no .
H10A H11C 3.4150 no .
H10A H13B 3.3740 no 1_655
H10A H13C 2.9855 no 1_655
H10A H15B 2.8165 no 1_655
H10A H15C 3.5664 no 1_655
H10A H24A 3.5807 no 1_445
H10B H12C 3.1049 no .
H10B H15B 2.7828 no 1_655
H10B H15C 3.4072 no 1_655
H10B H16C 2.9143 no .
H10B H24A 2.6353 no 1_445
H10B H24B 3.5210 no 1_445
H10B H24C 3.4497 no 1_445
H10C H11B 3.4072 no .
H10C H11C 3.0405 no .
H10C H12C 2.5734 no .
H10C H13B 3.5544 no 1_655
H10C H13C 3.2213 no 1_655
H10C H14C 2.8952 no .
H10C H24A 3.0890 no 1_445
H10C H26C 3.1914 no 2_766
H11A H18A 3.2535 no 1_455
H11A H18B 2.5018 no 1_455
H11A H20A 3.0032 no 1_455
H11B H18B 3.4971 no 1_455
H11C H14B 3.1078 no .
H11C H14C 2.6499 no .
H12A H13A 3.4704 no .
H12A H13B 3.0918 no .
H12A H15C 3.5858 no .
H12A H16B 2.3136 no .
H12A H16C 3.5277 no .
H12A H19C 3.5094 no 1_445
H12A H24B 2.9827 no 1_445
H12A H25A 3.2399 no 1_345
H12A H25B 2.4877 no 1_345
H12A H25C 3.2731 no 1_345
H12B H12B 2.6718 no 2_556
H12B H13A 3.0709 no .
H12B H13A 2.6347 no 2_556
H12B H13B 3.4738 no .
H12B H14A 2.9387 no .
H12B H14A 3.1702 no 2_556
H12B H14C 3.3678 no .
H12B H25B 3.1930 no 1_345
H12C H13A 3.5524 no 2_556
H12C H14A 3.3784 no .
H12C H14C 3.0003 no .
H12C H16B 3.2157 no .
H12C H24A 2.9588 no 1_445
H12C H24B 2.8019 no 1_445
H12C H26B 3.4789 no 2_766
H13A H14A 3.0092 no .
H13A H14B 3.3933 no .
H13A H25B 3.0827 no 1_345
H13A H26A 2.5125 no 2_666
H13A H26B 3.1997 no 1_345
H13A H26B 3.2196 no 2_666
H13B H15B 3.3689 no .
H13B H15C 2.4194 no .
H13B H24A 2.8299 no 1_345
H13B H25B 2.3487 no 1_345
H13B H26B 3.3878 no 1_345
H13C H14A 3.4688 no .
H13C H14B 3.0625 no .
H13C H20C 2.9646 no 2_666
H13C H26A 2.7952 no 2_666
H13C H26C 3.4322 no 2_666
H14A H19A 3.4577 no 2_666
H14A H19C 3.1889 no 2_666
H14A H25A 2.3160 no 2_766
H14A H25B 3.1256 no 2_766
H14A H26C 3.2099 no 2_766
H14B H19A 3.5194 no 2_666
H14B H20B 2.9144 no 2_666
H14B H20C 3.0194 no 2_666
H14B H25A 3.4975 no 2_766
H14C H25A 3.2103 no 2_766
H14C H26B 3.5230 no 2_766
H14C H26C 2.5021 no 2_766
H15A H15A 3.5558 no 2_455
H15A H16A 2.9867 no .
H15A H16B 3.3878 no .
H15A H17A 3.3617 no .
H15A H17A 3.2070 no 2_455
H15A H17B 2.9522 no .
H15A H17B 2.8613 no 2_455
H15A H23A 3.0861 no 1_345
H15A H24C 3.1599 no 1_345
H15B H17A 2.9499 no .
H15B H17B 3.3523 no .
H15B H17B 3.1994 no 2_455
H15B H24A 3.4190 no 1_345
H15B H24C 3.5894 no 1_345
H15C H16A 3.4183 no .
H15C H16B 3.0201 no .
H15C H23A 3.5313 no 1_345
H15C H24A 2.7231 no 1_345
H15C H24C 2.9099 no 1_345
H15C H25B 2.7513 no 1_345
H15C H25C 2.9458 no 1_345
H16A H17B 3.0269 no .
H16A H17B 3.5740 no 2_555
H16A H17C 3.4578 no .
H16A H17C 2.7385 no 2_555
H16B H24B 3.0887 no 1_445
H16B H25B 3.4117 no 1_345
H16B H25C 3.2151 no 1_345
H16C H17B 3.4822 no .
H16C H17B 2.7541 no 2_555
H16C H17C 3.1321 no .
H16C H17C 2.7242 no 2_555
H16C H24B 3.4397 no 1_445
H16C H24C 3.5170 no 1_445
H17A H22A 2.9603 no 2_665
H17A H22B 2.9402 no 2_665
H17A H23A 3.3791 no 2_665
H17A H23B 3.3874 no 2_665
H17B H22B 3.4928 no 2_665
H17B H24C 3.3485 no 2_665
H17C H22A 3.1306 no 2_665
H17C H22B 2.8984 no 2_665
H18A H19A 3.0682 no .
H18A H19B 3.4492 no .
H18A H20A 3.4031 no .
H18A H20B 3.0100 no .
H18A H21B 3.0628 no 2_765
H18A H22A 3.2377 no 2_765
H18B H20A 3.0051 no .
H18B H20B 3.4105 no .
H18B H21C 3.4446 no .
H18B H22A 3.4064 no 2_765
H18C H19A 3.4764 no .
H18C H19B 3.0737 no .
H18C H21B 2.5173 no 2_765
H18C H21C 2.5540 no .
H18C H21C 3.0435 no 2_765
H18C H22A 2.6473 no 2_765
H18C H22C 3.5169 no .
H18C H22C 3.1759 no 2_765
H19A H20B 3.0256 no .
H19A H20C 3.4225 no .
H19A H21B 3.4161 no 2_765
H19A H25A 2.8177 no 1_455
H19A H25C 3.5085 no 1_455
H19B H21B 2.8996 no 2_765
H19B H21C 3.2847 no 2_765
H19B H22B 3.3384 no .
H19B H22C 2.4465 no .
H19B H23C 3.4054 no 1_455
H19B H25A 3.5144 no 1_455
H19B H25C 3.5632 no 1_455
H19C H20B 3.4585 no .
H19C H20C 3.0661 no .
H19C H24B 3.0310 no .
H19C H25A 2.7675 no 1_455
H19C H25C 3.3353 no 1_455
H19C H26A 3.4709 no .
H20C H26A 2.5485 no .
H20C H26C 3.0414 no .
H21A H21A 2.8241 no 2_865
H21A H21B 3.5706 no 2_865
H21A H23B 3.4012 no .
H21A H23B 3.4749 no 2_865
H21A H23C 3.0483 no .
H21A H23C 2.7708 no 2_865
H21B H22A 2.9909 no .
H21B H22C 3.4333 no .
H21B H22C 3.4087 no 2_765
H21B H23B 3.0085 no .
H21B H23C 3.4486 no .
H21B H23C 3.5230 no 2_865
H21C H21C 3.0291 no 2_765
H21C H22A 3.4158 no .
H21C H22A 3.3737 no 2_765
H21C H22C 3.0649 no .
H21C H22C 2.5398 no 2_765
H22A H23A 3.4472 no .
H22A H23B 3.0486 no .
H22B H23A 3.0499 no .
H22B H23B 3.4403 no .
H22B H24B 2.9939 no .
H22B H24C 2.4051 no .
H23A H24C 2.8032 no .
H23A H25C 2.4267 no .
H23C H25C 2.8749 no .
H24A H25B 3.0399 no .
H24A H25C 3.4729 no .
H24A H26A 3.3889 no .
H24A H26B 3.0037 no .
H24B H26A 2.9807 no .
H24B H26B 3.3976 no .
H24C H25B 3.4666 no .
H24C H25C 3.1179 no .
H25A H26B 3.4100 no .
H25A H26C 3.0468 no .
H25B H26B 3.0167 no .
H25B H26C 3.4459 no .
H26B H26B 2.9368 no 2_876

loop_
_geom_torsion_atom_site_label_1
_geom_torsion_atom_site_label_2
_geom_torsion_atom_site_label_3
_geom_torsion_atom_site_label_4
_geom_torsion
_geom_torsion_publ_flag
_geom_torsion_site_symmetry_1
_geom_torsion_site_symmetry_3
_geom_torsion_site_symmetry_4
C1 S1 C4 C3 -0.88(10) no . . .
C1 S1 C4 C5 176.85(15) no . . .
C4 S1 C1 Si1 -175.25(10) no . . .
C4 S1 C1 C2 0.76(10) no . . .
C3 S2 C6 C5 0.97(11) no . . .
C3 S2 C6 C7 179.82(14) no . . .
C6 S2 C3 C2 177.30(15) no . . .
C6 S2 C3 C4 -1.35(11) no . . .
C5 S3 C8 Si5 -173.52(10) no . . .
C5 S3 C8 C7 0.15(10) no . . .
C8 S3 C5 C4 179.43(15) no . . .
C8 S3 C5 C6 -0.25(10) no . . .
Si2 Si1 Si3 C12 -71.28(3) no 1_655 1_655 1_655
Si2 Si1 Si3 C13 166.85(2) no 1_655 1_655 1_655
Si2 Si1 Si3 C14 47.17(4) no 1_655 1_655 1_655
Si3 Si1 Si2 C9 165.23(3) no 1_655 1_655 1_655
Si3 Si1 Si2 C10 44.07(3) no 1_655 1_655 1_655
Si3 Si1 Si2 C11 -74.29(4) no 1_655 1_655 1_655
Si2 Si1 Si4 C15 -178.92(3) no 1_655 1_655 1_655
Si2 Si1 Si4 C16 62.06(4) no 1_655 1_655 1_655
Si2 Si1 Si4 C17 -60.02(4) no 1_655 1_655 1_655
Si4 Si1 Si2 C9 40.80(4) no 1_655 1_655 1_655
Si4 Si1 Si2 C10 -80.36(4) no 1_655 1_655 1_655
Si4 Si1 Si2 C11 161.28(3) no 1_655 1_655 1_655
Si2 Si1 C1 S1 97.30(9) no 1_655 . .
Si2 Si1 C1 C2 -78.00(13) no 1_655 . .
C1 Si1 Si2 C9 -81.00(5) no . 1_655 1_655
C1 Si1 Si2 C10 157.84(5) no . 1_655 1_655
C1 Si1 Si2 C11 39.48(6) no . 1_655 1_655
Si3 Si1 Si4 C15 56.46(4) no 1_655 1_655 1_655
Si3 Si1 Si4 C16 -62.56(4) no 1_655 1_655 1_655
Si3 Si1 Si4 C17 175.35(3) no 1_655 1_655 1_655
Si4 Si1 Si3 C12 54.97(3) no 1_655 1_655 1_655
Si4 Si1 Si3 C13 -66.90(3) no 1_655 1_655 1_655
Si4 Si1 Si3 C14 173.42(3) no 1_655 1_655 1_655
Si3 Si1 C1 S1 -145.26(8) no 1_655 . .
Si3 Si1 C1 C2 39.44(13) no 1_655 . .
C1 Si1 Si3 C12 174.01(4) no . 1_655 1_655
C1 Si1 Si3 C13 52.13(5) no . 1_655 1_655
C1 Si1 Si3 C14 -67.55(5) no . 1_655 1_655
Si4 Si1 C1 S1 -26.39(11) no 1_655 . .
Si4 Si1 C1 C2 158.31(10) no 1_655 . .
C1 Si1 Si4 C15 -59.27(7) no . 1_655 1_655
C1 Si1 Si4 C16 -178.29(6) no . 1_655 1_655
C1 Si1 Si4 C17 59.62(6) no . 1_655 1_655
Si6 Si5 Si7 C21 -67.24(3) no 1_455 1_455 1_455
Si6 Si5 Si7 C22 52.21(3) no 1_455 1_455 1_455
Si6 Si5 Si7 C23 171.46(3) no 1_455 1_455 1_455
Si7 Si5 Si6 C18 58.97(3) no 1_455 1_455 1_455
Si7 Si5 Si6 C19 -62.52(3) no 1_455 1_455 1_455
Si7 Si5 Si6 C20 175.41(3) no 1_455 1_455 1_455
Si6 Si5 Si8 C24 -78.40(4) no 1_455 1_455 1_455
Si6 Si5 Si8 C25 161.22(3) no 1_455 1_455 1_455
Si6 Si5 Si8 C26 40.85(4) no 1_455 1_455 1_455
Si8 Si5 Si6 C18 -177.33(3) no 1_455 1_455 1_455
Si8 Si5 Si6 C19 61.18(3) no 1_455 1_455 1_455
Si8 Si5 Si6 C20 -60.89(4) no 1_455 1_455 1_455
Si6 Si5 C8 S3 96.52(9) no 1_455 . .
Si6 Si5 C8 C7 -75.94(12) no 1_455 . .
C8 Si5 Si6 C18 -60.85(5) no . 1_455 1_455
C8 Si5 Si6 C19 177.67(4) no . 1_455 1_455
C8 Si5 Si6 C20 55.60(5) no . 1_455 1_455
Si7 Si5 Si8 C24 47.96(3) no 1_455 1_455 1_455
Si7 Si5 Si8 C25 -72.42(3) no 1_455 1_455 1_455
Si7 Si5 Si8 C26 167.21(3) no 1_455 1_455 1_455
Si8 Si5 Si7 C21 165.74(3) no 1_455 1_455 1_455
Si8 Si5 Si7 C22 -74.81(3) no 1_455 1_455 1_455
Si8 Si5 Si7 C23 44.44(3) no 1_455 1_455 1_455
Si7 Si5 C8 S3 -24.33(11) no 1_455 . .
Si7 Si5 C8 C7 163.21(10) no 1_455 . .
C8 Si5 Si7 C21 47.08(6) no . 1_455 1_455
C8 Si5 Si7 C22 166.53(5) no . 1_455 1_455
C8 Si5 Si7 C23 -74.22(6) no . 1_455 1_455
Si8 Si5 C8 S3 -142.83(8) no 1_455 . .
Si8 Si5 C8 C7 44.71(13) no 1_455 . .
C8 Si5 Si8 C24 168.68(6) no . 1_455 1_455
C8 Si5 Si8 C25 48.29(6) no . 1_455 1_455
C8 Si5 Si8 C26 -72.08(6) no . 1_455 1_455
S1 C1 C2 C3 -0.44(16) no . . .
Si1 C1 C2 C3 175.32(10) no . . .
C1 C2 C3 S2 -178.86(13) no . . .
C1 C2 C3 C4 -0.22(19) no . . .
S2 C3 C4 S1 179.72(8) no . . .
S2 C3 C4 C5 1.39(16) no . . .
C2 C3 C4 S1 0.79(18) no . . .
C2 C3 C4 C5 -177.55(12) no . . .
S1 C4 C5 S3 2.0(3) no . . .
S1 C4 C5 C6 -178.35(12) no . . .
C3 C4 C5 S3 179.68(14) no . . .
C3 C4 C5 C6 -0.65(18) no . . .
S3 C5 C6 S2 179.39(8) no . . .
S3 C5 C6 C7 0.28(16) no . . .
C4 C5 C6 S2 -0.37(17) no . . .
C4 C5 C6 C7 -179.48(12) no . . .
S2 C6 C7 C8 -179.01(11) no . . .
C5 C6 C7 C8 -0.17(19) no . . .
C6 C7 C8 S3 -0.02(17) no . . .
C6 C7 C8 Si5 173.11(12) no . . .
